data_7203950
loop_
_publ_author_name
'Muri, Estela'
'Kanazawa, Alice'
'Barreiro, Eliezer'
'Greene, Andrew E.'

_publ_section_title
;
 Asymmetric synthesis of 3\b-angeloyloxy-4\b-hydroxyeudesman-8-one,
 purported sesquiterpene from Pluchea quitoc&#x200A;&#x2020;
;
_journal_issue 5
_journal_name_full 'Journal of the Chemical Society, Perkin Transactions 1'
_journal_page_first 731
_journal_paper_doi 10.1039/a909112b
_journal_year 2000
_chemical_formula_moiety 'C15 H26 O3'
_chemical_formula_sum 'C15 H26 O3'
_chemical_formula_weight 254.37
_space_group_IT_number 14
_symmetry_cell_setting monoclinic
_symmetry_Int_Tables_number 14
_symmetry_space_group_name_Hall '-P 2yab'
_symmetry_space_group_name_H-M 'P 1 21/a 1'
_audit_creation_date 1999-09-15
_audit_creation_method 'by teXsan v1.8'
_audit_update_record
;
?
;
_cell_angle_alpha 90
_cell_angle_beta 102.83(3)
_cell_angle_gamma 90
_cell_formula_units_Z 8
_cell_length_a 10.453(4)
_cell_length_b 23.017(9)
_cell_length_c 12.223(3)
_cell_measurement_reflns_used 25
_cell_measurement_temperature 293
_cell_measurement_theta_max 10.7
_cell_measurement_theta_min 8.2
_cell_volume 2867.4(18)
_computing_cell_refinement 'CAD-4 Software (Enraf-Nonius, 1989)'
_computing_data_collection 'CAD-4 Software (Enraf-Nonius, 1989)'
_computing_data_reduction 'teXsan (MSC, 1992-1997)'
_computing_publication_material 'teXsan (MSC, 1992-1997)'
_computing_structure_refinement 'teXsan (MSC, 1992-1997)'
_computing_structure_solution 'SIR92 (Altamore et al., 1993)'
_diffrn_ambient_temperature 293
_diffrn_measurement_device_type 'Enraf-Nonius CAD-4'
_diffrn_measurement_method \w
_diffrn_orient_matrix_UB_11 0.03457
_diffrn_orient_matrix_UB_12 0.01288
_diffrn_orient_matrix_UB_13 0.07919
_diffrn_orient_matrix_UB_21 0.07954
_diffrn_orient_matrix_UB_22 0.01644
_diffrn_orient_matrix_UB_23 -0.02153
_diffrn_orient_matrix_UB_31 -0.04591
_diffrn_orient_matrix_UB_32 0.03812
_diffrn_orient_matrix_UB_33 -0.01750
_diffrn_radiation_detector 'scintillation counter'
_diffrn_radiation_monochromator graphite
_diffrn_radiation_source 'X-ray tube'
_diffrn_radiation_type 'Mo K\a'
_diffrn_radiation_wavelength 0.7107
_diffrn_reflns_av_R_equivalents 0.036
_diffrn_reflns_av_sigmaI/netI 0.060
_diffrn_reflns_limit_h_max 12
_diffrn_reflns_limit_h_min 0
_diffrn_reflns_limit_k_max 27
_diffrn_reflns_limit_k_min 0
_diffrn_reflns_limit_l_max 14
_diffrn_reflns_limit_l_min -14
_diffrn_reflns_number 5428
_diffrn_reflns_reduction_process 'Lp corrections applied'
_diffrn_reflns_theta_max 24.97
_diffrn_reflns_theta_min 2.00
_diffrn_standards_decay_% -1.79
_diffrn_standards_interval_count 120
_diffrn_standards_number 2
_exptl_absorpt_coefficient_mu 0.080
_exptl_absorpt_correction_type none
_exptl_crystal_colour colorless
_exptl_crystal_density_diffrn 1.178
_exptl_crystal_density_meas ?
_exptl_crystal_description 'monoclinic prism'
_exptl_crystal_F_000 1120
_exptl_crystal_size_max 0.35
_exptl_crystal_size_mid 0.34
_exptl_crystal_size_min 0.32
_refine_diff_density_max 0.23
_refine_diff_density_min -0.24
_refine_ls_extinction_method none
_refine_ls_goodness_of_fit_all 2.663
_refine_ls_goodness_of_fit_ref 2.663
_refine_ls_hydrogen_treatment noref
_refine_ls_matrix_type full
_refine_ls_number_constraints 0
_refine_ls_number_parameters 325
_refine_ls_number_reflns 3055
_refine_ls_number_restraints 0
_refine_ls_R_factor_all 0.0627
_refine_ls_R_factor_gt 0.0627
_refine_ls_shift/su_max 0.0010
_refine_ls_shift/su_mean 0.0000
_refine_ls_structure_factor_coef F
_refine_ls_weighting_details 'w = 1/[\s^2^(Fo) + 0.00010|Fo|^2^]'
_refine_ls_weighting_scheme sigma
_refine_ls_wR_factor_all 0.0595
_refine_ls_wR_factor_ref 0.0595
_reflns_number_gt 3055
_reflns_number_total 5176
_reflns_threshold_expression I>2.00\s(I)
_cod_data_source_file a909112b.txt
_cod_data_source_block C15H26O3
_cod_depositor_comments
;
The following automatic conversions were performed:
data name '_geom_bond_atom_site_label_D' replaced with
'_geom_hbond_atom_site_label_D' as specified in the replacement file
'/home/antanas/src/cod-tools/trunk/data/replacement-values/replacement_tags.lst'.

data
name '_geom_bond_atom_site_label_H' replaced with
'_geom_hbond_atom_site_label_H' as specified in the replacement file
'/home/antanas/src/cod-tools/trunk/data/replacement-values/replacement_tags.lst'.

data
name '_geom_contact_atom_site_label_a' replaced with
'_geom_hbond_atom_site_label_A' as specified in the replacement file
'/home/antanas/src/cod-tools/trunk/data/replacement-values/replacement_tags.lst'.

data
name '_geom_bond_distance_DH' replaced with '_geom_hbond_distance_DH'
as specified in the replacement file
'/home/antanas/src/cod-tools/trunk/data/replacement-values/replacement_tags.lst'.

data
name '_geom_contact_distance_HA' replaced with
'_geom_hbond_distance_HA' as specified in the replacement file
'/home/antanas/src/cod-tools/trunk/data/replacement-values/replacement_tags.lst'.

data
name '_geom_contact_distance_DA' replaced with
'_geom_hbond_distance_DA' as specified in the replacement file
'/home/antanas/src/cod-tools/trunk/data/replacement-values/replacement_tags.lst'.

data
name '_geom_angle_DHA' replaced with '_geom_hbond_angle_DHA' as
specified in the replacement file
'/home/antanas/src/cod-tools/trunk/data/replacement-values/replacement_tags.lst'.

data
name '_geom_contact_site_symmetry_A' replaced with
'_geom_hbond_site_symmetry_A' as specified in the replacement file
'/home/antanas/src/cod-tools/trunk/data/replacement-values/replacement_tags.lst'.

Automatic conversion script
Id: cif_correct_tags 5005 2017-03-03 11:38:54Z antanas 
;
_cod_original_cell_volume 2867(2)
_cod_original_sg_symbol_H-M 'P 21/a     '
_cod_database_code 7203950

loop_
_symmetry_equiv_pos_as_xyz
'   +x,   +y,   +z'
'1/2-x,1/2+y,   -z'
'   -x,   -y,   -z'
'1/2+x,1/2-y,   +z'

loop_
_atom_site_label
_atom_site_fract_x
_atom_site_fract_y
_atom_site_fract_z
_atom_site_U_iso_or_equiv
_atom_site_occupancy
_atom_site_refinement_flags
_atom_site_adp_type
_atom_site_calc_flag
_atom_site_calc_attached_atom
O1 1.0511(2) -0.23463(9) 0.5651(2) 0.0555(7) 1.000 . Uani d ?
O2 0.7852(2) -0.21435(8) 0.5250(2) 0.0442(6) 1.000 . Uani d ?
O3 0.5815(2) 0.0111(1) 0.6557(2) 0.0782(8) 1.000 . Uani d ?
C1 0.9521(3) -0.0772(1) 0.5552(3) 0.062(1) 1.000 . Uani d ?
C2 1.0000(3) -0.1346(1) 0.5147(3) 0.060(1) 1.000 . Uani d ?
C3 0.9990(3) -0.1818(1) 0.6010(2) 0.0446(9) 1.000 . Uani d ?
C4 0.8648(2) -0.1917(1) 0.6270(2) 0.0371(8) 1.000 . Uani d ?
C5 0.8124(3) -0.1328(1) 0.6610(2) 0.0371(8) 1.000 . Uani d ?
C6 0.6794(3) -0.1372(1) 0.6925(2) 0.0418(9) 1.000 . Uani d ?
C7 0.6435(3) -0.0802(1) 0.7456(2) 0.0399(9) 1.000 . Uani d ?
C8 0.6589(3) -0.0280(1) 0.6751(3) 0.0481(9) 1.000 . Uani d ?
C9 0.7864(3) -0.0260(1) 0.6361(3) 0.055(1) 1.000 . Uani d ?
C10 0.8137(3) -0.0825(1) 0.5772(2) 0.0434(9) 1.000 . Uani d ?
C11 0.5122(3) -0.0844(1) 0.7817(2) 0.0475(9) 1.000 . Uani d ?
C12 0.4983(3) -0.0358(2) 0.8637(3) 0.066(1) 1.000 . Uani d ?
C13 0.3923(3) -0.0875(2) 0.6852(3) 0.068(1) 1.000 . Uani d ?
C14 0.7101(3) -0.0887(1) 0.4676(3) 0.057(1) 1.000 . Uani d ?
C15 0.8759(3) -0.2369(1) 0.7195(3) 0.060(1) 1.000 . Uani d ?
O1' 0.4979(2) 0.23411(9) 0.6701(2) 0.0513(6) 1.000 . Uani d ?
O2' 0.7588(2) 0.23298(8) 0.7413(2) 0.0426(6) 1.000 . Uani d ?
O3' 1.0266(2) 0.0678(1) 1.0915(2) 0.0620(7) 1.000 . Uani d ?
C1' 0.6058(3) 0.1514(1) 0.9405(2) 0.051(1) 1.000 . Uani d ?
C2' 0.5405(3) 0.1995(1) 0.8615(2) 0.0465(9) 1.000 . Uani d ?
C3' 0.5506(3) 0.1867(1) 0.7429(2) 0.0390(8) 1.000 . Uani d ?
C4' 0.6921(2) 0.1774(1) 0.7286(2) 0.0334(8) 1.000 . Uani d ?
C5' 0.7655(2) 0.1350(1) 0.8184(2) 0.0326(8) 1.000 . Uani d ?
C6' 0.9121(3) 0.1293(1) 0.8157(2) 0.0403(9) 1.000 . Uani d ?
C7' 0.9809(3) 0.0801(1) 0.8921(2) 0.0393(8) 1.000 . Uani d ?
C8' 0.9470(3) 0.0801(1) 1.0055(2) 0.0425(9) 1.000 . Uani d ?
C9' 0.8058(3) 0.0919(1) 1.0084(2) 0.0478(9) 1.000 . Uani d ?
C10' 0.7504(3) 0.1458(1) 0.9395(2) 0.0399(8) 1.000 . Uani d ?
C11' 1.1292(3) 0.0765(1) 0.9001(3) 0.055(1) 1.000 . Uani d ?
C12' 1.2005(3) 0.1336(2) 0.9441(3) 0.078(1) 1.000 . Uani d ?
C13' 1.1586(4) 0.0564(2) 0.7899(3) 0.098(2) 1.000 . Uani d ?
C14' 0.8266(3) 0.1995(1) 0.9963(3) 0.054(1) 1.000 . Uani d ?
C15' 0.6864(3) 0.1542(1) 0.6112(2) 0.0463(9) 1.000 . Uani d ?
H1 1.0044 -0.2396 0.4838 0.126 1.000 . Uiso c ?
H2 0.7059 -0.2403 0.5461 0.122 1.000 . Uiso c ?
H3 0.9466 -0.0448 0.4892 0.084 1.000 . Uiso c ?
H4 1.0220 -0.0588 0.6303 0.091 1.000 . Uiso c ?
H5 1.1000 -0.1265 0.4945 0.093 1.000 . Uiso c ?
H6 0.9346 -0.1506 0.4348 0.080 1.000 . Uiso c ?
H8 0.8805 -0.1227 0.7418 0.058 1.000 . Uiso c ?
H7 1.0610 -0.1700 0.6804 0.060 1.000 . Uiso c ?
H9 0.5983 -0.1459 0.6153 0.074 1.000 . Uiso c ?
H10 0.6815 -0.1720 0.7516 0.063 1.000 . Uiso c ?
H11 0.7218 -0.0729 0.8243 0.055 1.000 . Uiso c ?
H12 0.7824 0.0118 0.5801 0.074 1.000 . Uiso c ?
H13 0.8666 -0.0056 0.6981 0.118 1.000 . Uiso c ?
H14 0.5187 -0.1259 0.8262 0.080 1.000 . Uiso c ?
H15 0.4995 0.0049 0.8290 0.081 1.000 . Uiso c ?
H16 0.5691 -0.0370 0.9397 0.091 1.000 . Uiso c ?
H17 0.3945 -0.0398 0.8795 0.121 1.000 . Uiso c ?
H18 0.3814 -0.0437 0.6321 0.113 1.000 . Uiso c ?
H19 0.4041 -0.1234 0.6326 0.085 1.000 . Uiso c ?
H20 0.3029 -0.0899 0.7068 0.104 1.000 . Uiso c ?
H21 0.7221 -0.0527 0.4194 0.088 1.000 . Uiso c ?
H22 0.6970 -0.1324 0.4279 0.102 1.000 . Uiso c ?
H23 0.6074 -0.0932 0.4781 0.100 1.000 . Uiso c ?
H24 0.9190 -0.2209 0.8004 0.090 1.000 . Uiso c ?
H25 0.7675 -0.2508 0.7286 0.094 1.000 . Uiso c ?
H26 0.9087 -0.2743 0.6847 0.083 1.000 . Uiso c ?
H1' 0.4193 0.2468 0.6861 0.091 1.000 . Uiso c ?
H2' 0.6954 0.2615 0.6919 0.126 1.000 . Uiso c ?
H3' 0.5599 0.1130 0.9161 0.086 1.000 . Uiso c ?
H4' 0.5934 0.1596 1.0267 0.064 1.000 . Uiso c ?
H5' 0.4454 0.2023 0.8663 0.057 1.000 . Uiso c ?
H6' 0.5888 0.2399 0.8896 0.073 1.000 . Uiso c ?
H7' 0.4982 0.1478 0.7024 0.052 1.000 . Uiso c ?
H8' 0.7171 0.0937 0.7869 0.052 1.000 . Uiso c ?
H9' 0.9634 0.1691 0.8389 0.065 1.000 . Uiso c ?
H10' 0.9074 0.1176 0.7283 0.083 1.000 . Uiso c ?
H11' 0.9398 0.0388 0.8544 0.057 1.000 . Uiso c ?
H12' 0.8061 0.0958 1.0915 0.074 1.000 . Uiso c ?
H13' 0.7515 0.0515 0.9770 0.072 1.000 . Uiso c ?
H14' 1.1723 0.0460 0.9667 0.061 1.000 . Uiso c ?
H15' 1.1529 0.1447 1.0192 0.100 1.000 . Uiso c ?
H16' 1.1771 0.1634 0.8676 0.103 1.000 . Uiso c ?
H17' 1.3016 0.1257 0.9404 0.093 1.000 . Uiso c ?
H18' 1.1266 0.0877 0.7377 0.116 1.000 . Uiso c ?
H19' 1.2656 0.0542 0.8130 0.097 1.000 . Uiso c ?
H20' 1.1162 0.0140 0.7533 0.127 1.000 . Uiso c ?
H21' 0.9322 0.1940 1.0172 0.081 1.000 . Uiso c ?
H22' 0.7932 0.2356 0.9369 0.101 1.000 . Uiso c ?
H23' 0.8124 0.1999 1.0783 0.084 1.000 . Uiso c ?
H24' 0.6696 0.1123 0.6041 0.097 1.000 . Uiso c ?
H25' 0.7792 0.1604 0.5974 0.099 1.000 . Uiso c ?
H26' 0.6342 0.1782 0.5566 0.071 1.000 . Uiso c ?

loop_
_atom_site_aniso_label
_atom_site_aniso_U_11
_atom_site_aniso_U_22
_atom_site_aniso_U_33
_atom_site_aniso_U_12
_atom_site_aniso_U_13
_atom_site_aniso_U_23
O1 0.037(1) 0.063(1) 0.064(1) 0.017(1) 0.008(1) -0.014(1)
O2 0.033(1) 0.041(1) 0.060(1) -0.0054(9) 0.0146(9) -0.014(1)
O3 0.084(2) 0.045(1) 0.115(2) 0.025(1) 0.043(1) 0.019(1)
C1 0.061(2) 0.045(2) 0.092(2) -0.011(2) 0.043(2) -0.007(2)
C2 0.053(2) 0.055(2) 0.084(2) -0.011(2) 0.044(2) -0.014(2)
C3 0.034(2) 0.050(2) 0.051(2) 0.004(1) 0.010(1) -0.015(2)
C4 0.031(2) 0.042(2) 0.039(2) 0.001(1) 0.010(1) -0.006(1)
C5 0.035(2) 0.032(2) 0.043(2) -0.002(1) 0.008(1) -0.003(1)
C6 0.043(2) 0.034(2) 0.051(2) 0.003(1) 0.018(1) 0.002(1)
C7 0.041(2) 0.035(2) 0.046(2) 0.004(1) 0.013(1) -0.004(1)
C8 0.053(2) 0.033(2) 0.061(2) 0.005(2) 0.018(2) -0.009(2)
C9 0.067(2) 0.031(2) 0.078(2) -0.006(2) 0.039(2) -0.009(2)
C10 0.049(2) 0.032(2) 0.054(2) -0.003(1) 0.022(1) -0.004(2)
C11 0.046(2) 0.045(2) 0.056(2) 0.003(2) 0.022(1) -0.005(2)
C12 0.065(2) 0.069(2) 0.072(2) 0.007(2) 0.034(2) -0.017(2)
C13 0.043(2) 0.075(3) 0.084(3) 0.002(2) 0.011(2) -0.016(2)
C14 0.067(2) 0.057(2) 0.049(2) 0.008(2) 0.017(2) 0.011(2)
C15 0.072(2) 0.045(2) 0.064(2) 0.018(2) 0.019(2) 0.009(2)
O1' 0.036(1) 0.060(1) 0.058(1) 0.016(1) 0.0129(9) 0.021(1)
O2' 0.030(1) 0.034(1) 0.062(1) -0.0031(9) 0.0063(9) 0.008(1)
O3' 0.053(1) 0.075(2) 0.048(1) 0.006(1) -0.009(1) 0.012(1)
C1' 0.042(2) 0.064(2) 0.050(2) 0.009(2) 0.022(1) 0.015(2)
C2' 0.033(2) 0.058(2) 0.054(2) 0.010(2) 0.023(1) 0.007(2)
C3' 0.030(2) 0.037(2) 0.048(2) 0.004(1) 0.004(1) 0.009(1)
C4' 0.029(1) 0.030(2) 0.042(2) -0.002(1) 0.009(1) 0.001(1)
C5' 0.028(1) 0.036(2) 0.035(2) 0.003(1) 0.010(1) 0.003(1)
C6' 0.036(2) 0.043(2) 0.041(2) 0.010(1) 0.007(1) 0.008(1)
C7' 0.039(2) 0.036(2) 0.039(2) 0.009(1) -0.001(1) 0.006(1)
C8' 0.046(2) 0.031(2) 0.046(2) 0.003(1) 0.000(1) 0.007(2)
C9' 0.049(2) 0.054(2) 0.040(2) 0.006(2) 0.010(1) 0.014(2)
C10' 0.038(2) 0.042(2) 0.041(2) 0.003(1) 0.011(1) 0.006(1)
C11' 0.041(2) 0.056(2) 0.065(2) 0.014(2) 0.007(2) 0.016(2)
C12' 0.041(2) 0.074(3) 0.119(3) 0.001(2) 0.016(2) 0.028(2)
C13' 0.073(2) 0.146(4) 0.078(3) 0.060(2) 0.026(2) 0.014(3)
C14' 0.058(2) 0.054(2) 0.043(2) 0.002(2) 0.001(2) -0.005(2)
C15' 0.055(2) 0.049(2) 0.034(2) 0.013(2) 0.008(1) 0.006(2)

loop_
_atom_type_symbol
_atom_type_oxidation_number
_atom_type_number_in_cell
_atom_type_scat_dispersion_real
_atom_type_scat_dispersion_imag
_atom_type_scat_source
H 0 208 0.000 0.000
;International Tables for Crystallography
(1992, Vol. C, Table 6.1.1.2)
;
C 0 120 0.002 0.002
;International Tables for Crystallography
(1992, Vol. C, Tables 4.2.6.8 and 6.1.1.1)
;
O 0 24 0.008 0.006
;International Tables for Crystallography
(1992, Vol. C, Tables 4.2.6.8 and 6.1.1.1)
;

loop_
_geom_angle_atom_site_label_1
_geom_angle_atom_site_label_2
_geom_angle_atom_site_label_3
_geom_angle
_geom_angle_site_symmetry_1
_geom_angle_site_symmetry_2
_geom_angle_site_symmetry_3
_geom_angle_publ_flag
C2 C1 C10 112.0(3) . . . yes
C1 C2 C3 109.8(3) . . . yes
O1 C3 C2 109.3(2) . . . yes
O1 C3 C4 111.3(2) . . . yes
O2 C4 C3 104.9(2) . . . yes
O2 C4 C5 112.3(2) . . . yes
O2 C4 C15 109.4(2) . . . yes
C3 C4 C5 108.7(2) . . . yes
C3 C4 C15 109.6(2) . . . yes
C5 C4 C15 111.7(2) . . . yes
C2 C3 C4 113.6(2) . . . yes
C4 C5 C6 113.8(2) . . . yes
C4 C5 C10 114.7(2) . . . yes
C6 C5 C10 111.1(2) . . . yes
C5 C6 C7 111.6(2) . . . yes
C6 C7 C8 111.7(2) . . . yes
C6 C7 C11 112.5(2) . . . yes
C8 C7 C11 115.4(2) . . . yes
O3 C8 C7 123.9(3) . . . yes
O3 C8 C9 121.3(3) . . . yes
C7 C8 C9 114.6(3) . . . yes
C8 C9 C10 112.9(3) . . . yes
C1 C10 C5 108.9(2) . . . yes
C1 C10 C9 107.0(2) . . . yes
C1 C10 C14 111.5(3) . . . yes
C5 C10 C9 106.9(2) . . . yes
C5 C10 C14 113.7(2) . . . yes
C9 C10 C14 108.6(3) . . . yes
C7 C11 C12 111.3(3) . . . yes
C7 C11 C13 114.6(3) . . . yes
C12 C11 C13 111.1(3) . . . yes
C2' C1' C10' 111.2(2) . . . yes
C1' C2' C3' 110.3(2) . . . yes
O1' C3' C2' 110.1(2) . . . yes
O1' C3' C4' 106.2(2) . . . yes
C2' C3' C4' 114.1(2) . . . yes
O2' C4' C3' 108.5(2) . . . yes
O2' C4' C5' 109.5(2) . . . yes
O2' C4' C15' 109.2(2) . . . yes
C3' C4' C5' 110.3(2) . . . yes
C3' C4' C15' 108.5(2) . . . yes
C5' C4' C15' 110.9(2) . . . yes
C4' C5' C6' 112.2(2) . . . yes
C4' C5' C10' 116.0(2) . . . yes
C6' C5' C10' 110.2(2) . . . yes
C8' C7' C11' 112.4(2) . . . yes
C5' C6' C7' 112.3(2) . . . yes
C6' C7' C8' 112.6(2) . . . yes
C6' C7' C11' 114.0(2) . . . yes
O3' C8' C7' 122.6(3) . . . yes
O3' C8' C9' 120.3(3) . . . yes
C7' C8' C9' 117.0(2) . . . yes
C8' C9' C10' 112.4(2) . . . yes
C1' C10' C5' 109.6(2) . . . yes
C1' C10' C9' 108.5(2) . . . yes
C1' C10' C14' 109.9(3) . . . yes
C5' C10' C9' 106.8(2) . . . yes
C5' C10' C14' 114.1(2) . . . yes
C9' C10' C14' 107.7(2) . . . yes
C7' C11' C12' 112.4(3) . . . yes
C7' C11' C13' 111.1(3) . . . yes
C12' C11' C13' 112.9(3) . . . yes
C3 O1 H1 105.2 . . . no
C4 O2 H2 108.4 . . . no
C2 C1 H3 108.5 . . . no
C2 C1 H4 112.8 . . . no
C10 C1 H3 106.7 . . . no
C10 C1 H4 110.9 . . . no
H3 C1 H4 105.5 . . . no
C1 C2 H5 108.0 . . . no
C1 C2 H6 112.6 . . . no
C3 C2 H5 114.6 . . . no
C3 C2 H6 105.9 . . . no
H5 C2 H6 106.0 . . . no
O1 C3 H7 107.1 . . . no
C2 C3 H7 110.7 . . . no
C4 C3 H7 104.4 . . . no
C4 C5 H8 103.1 . . . no
C6 C5 H8 103.4 . . . no
C10 C5 H8 109.7 . . . no
C5 C6 H9 111.0 . . . no
C5 C6 H10 109.6 . . . no
C7 C6 H9 107.0 . . . no
C7 C6 H10 108.6 . . . no
H9 C6 H10 109.0 . . . no
C6 C7 H11 106.8 . . . no
C8 C7 H11 102.6 . . . no
C11 C7 H11 106.9 . . . no
C8 C9 H12 107.7 . . . no
C8 C9 H13 112.6 . . . no
C10 C9 H12 111.2 . . . no
C10 C9 H13 119.3 . . . no
H12 C9 H13 90.5 . . . no
C7 C11 H14 103.7 . . . no
C12 C11 H14 108.4 . . . no
C13 C11 H14 107.2 . . . no
C11 C12 H15 112.6 . . . no
C11 C12 H16 114.2 . . . no
C11 C12 H17 106.4 . . . no
H15 C12 H16 108.3 . . . no
H15 C12 H17 103.9 . . . no
H16 C12 H17 110.9 . . . no
C11 C13 H18 110.2 . . . no
C11 C13 H19 108.4 . . . no
C11 C13 H20 116.3 . . . no
H18 C13 H19 109.7 . . . no
H18 C13 H20 101.8 . . . no
H19 C13 H20 110.2 . . . no
C10 C14 H21 105.7 . . . no
C10 C14 H22 117.4 . . . no
C10 C14 H23 114.9 . . . no
H21 C14 H22 119.4 . . . no
H21 C14 H23 112.3 . . . no
H22 C14 H23 86.4 . . . no
C4 C15 H24 113.9 . . . no
C4 C15 H25 109.4 . . . no
C4 C15 H26 103.6 . . . no
H24 C15 H25 102.7 . . . no
H24 C15 H26 123.6 . . . no
H25 C15 H26 102.5 . . . no
C3' O1' H1' 110.0 . . . no
C4' O2' H2' 105.6 . . . no
C2' C1' H3' 109.1 . . . no
C2' C1' H4' 110.4 . . . no
C10' C1' H3' 109.2 . . . no
C10' C1' H4' 110.6 . . . no
H3' C1' H4' 106.3 . . . no
C1' C2' H5' 108.3 . . . no
C1' C2' H6' 108.1 . . . no
C3' C2' H5' 110.4 . . . no
C3' C2' H6' 110.5 . . . no
H5' C2' H6' 109.2 . . . no
C2' C3' H7' 117.2 . . . no
C4' C3' H7' 103.4 . . . no
O1' C3' H7' 104.8 . . . no
C4' C5' H8' 100.4 . . . no
C6' C5' H8' 107.5 . . . no
C10' C5' H8' 109.7 . . . no
C5' C6' H9' 111.3 . . . no
C5' C6' H10' 102.2 . . . no
C7' C6' H9' 109.4 . . . no
C7' C6' H10' 109.0 . . . no
H9' C6' H10' 112.4 . . . no
C6' C7' H11' 107.2 . . . no
C8' C7' H11' 103.6 . . . no
C11' C7' H11' 106.1 . . . no
C8' C9' H12' 104.7 . . . no
C8' C9' H13' 105.6 . . . no
C10' C9' H12' 113.1 . . . no
C10' C9' H13' 112.5 . . . no
H12' C9' H13' 107.9 . . . no
C7' C11' H14' 109.1 . . . no
C12' C11' H14' 101.6 . . . no
C13' C11' H14' 109.4 . . . no
C11' C12' H15' 101.6 . . . no
C11' C12' H16' 103.2 . . . no
C11' C12' H17' 104.0 . . . no
H15' C12' H16' 117.5 . . . no
H15' C12' H17' 131.4 . . . no
H16' C12' H17' 95.8 . . . no
C11' C13' H18' 104.4 . . . no
C11' C13' H19' 100.6 . . . no
C11' C13' H20' 118.5 . . . no
H18' C13' H19' 112.9 . . . no
H18' C13' H20' 109.5 . . . no
H19' C13' H20' 110.7 . . . no
C10' C14' H21' 114.1 . . . no
C10' C14' H22' 104.3 . . . no
C10' C14' H23' 105.7 . . . no
H21' C14' H22' 113.4 . . . no
H21' C14' H23' 97.5 . . . no
H22' C14' H23' 122.0 . . . no
C4' C15' H24' 113.5 . . . no
C4' C15' H25' 105.4 . . . no
C4' C15' H26' 110.9 . . . no
H24' C15' H25' 106.2 . . . no
H24' C15' H26' 116.8 . . . no
H25' C15' H26' 102.7 . . . no

loop_
_geom_bond_atom_site_label_1
_geom_bond_atom_site_label_2
_geom_bond_distance
_geom_bond_site_symmetry_1
_geom_bond_site_symmetry_2
_geom_bond_publ_flag
O1 C3 1.441(3) . . yes
O2 C4 1.435(3) . . yes
O3 C8 1.198(3) . . yes
C1 C2 1.535(4) . . yes
C1 C10 1.534(4) . . yes
C2 C3 1.515(4) . . yes
C3 C4 1.523(4) . . yes
C4 C5 1.554(4) . . yes
C4 C15 1.522(4) . . yes
C5 C6 1.525(4) . . yes
C5 C10 1.548(4) . . yes
C6 C7 1.546(4) . . yes
C7 C8 1.510(4) . . yes
C7 C11 1.536(4) . . yes
C8 C9 1.513(4) . . yes
C9 C10 1.544(4) . . yes
C10 C14 1.530(4) . . yes
C11 C12 1.530(4) . . yes
C11 C13 1.520(4) . . yes
O1' C3' 1.439(3) . . yes
O2' C4' 1.448(3) . . yes
O3' C8' 1.222(3) . . yes
C1' C2' 1.530(4) . . yes
C1' C10' 1.520(4) . . yes
C2' C3' 1.508(4) . . yes
C3' C4' 1.542(4) . . yes
C4' C5' 1.540(4) . . yes
C4' C15' 1.521(4) . . yes
C5' C6' 1.546(4) . . yes
C5' C10' 1.544(4) . . yes
C6' C7' 1.540(4) . . yes
C7' C8' 1.505(4) . . yes
C7' C11' 1.534(4) . . yes
C8' C9' 1.508(4) . . yes
C9' C10' 1.540(4) . . yes
C10' C14' 1.548(4) . . yes
C11' C12' 1.546(5) . . yes
C11' C13' 1.521(5) . . yes
O1 H1 1.01 . . no
O2 H2 1.10 . . no
C1 H3 1.09 . . no
C1 H4 1.12 . . no
C2 H5 1.14 . . no
C2 H6 1.12 . . no
C3 H7 1.07 . . no
C5 H8 1.11 . . no
C6 H9 1.14 . . no
C6 H10 1.08 . . no
C7 H11 1.13 . . no
C9 H12 1.10 . . no
C9 H13 1.10 . . no
C11 H14 1.09 . . no
C12 H15 1.03 . . no
C12 H16 1.05 . . no
C12 H17 1.15 . . no
C13 H18 1.19 . . no
C13 H19 1.07 . . no
C13 H20 1.03 . . no
C14 H21 1.04 . . no
C14 H22 1.11 . . no
C14 H23 1.11 . . no
C15 H24 1.06 . . no
C15 H25 1.21 . . no
C15 H26 1.05 . . no
O1' H1' 0.93 . . no
O2' H2' 1.03 . . no
C1' H3' 1.02 . . no
C1' H4' 1.11 . . no
C2' H5' 1.01 . . no
C2' H6' 1.08 . . no
C3' H7' 1.10 . . no
C5' H8' 1.10 . . no
C9' H12' 1.02 . . no
C9' H13' 1.11 . . no
C6' H9' 1.07 . . no
C6' H10' 1.09 . . no
C7' H11' 1.10 . . no
C11' H14' 1.09 . . no
C12' H15' 1.17 . . no
C12' H16' 1.14 . . no
C12' H17' 1.08 . . no
C13' H18' 0.97 . . no
C13' H19' 1.09 . . no
C13' H20' 1.12 . . no
C14' H21' 1.08 . . no
C14' H22' 1.11 . . no
C14' H23' 1.04 . . no
C15' H24' 0.98 . . no
C15' H25' 1.03 . . no
C15' H26' 0.94 . . no

loop_
_geom_contact_atom_site_label_1
_geom_contact_atom_site_label_2
_geom_contact_distance
_geom_contact_site_symmetry_1
_geom_contact_site_symmetry_2
_geom_contact_publ_flag
? ? ? ? ? ?

loop_
_geom_hbond_atom_site_label_D
_geom_hbond_atom_site_label_H
_geom_hbond_atom_site_label_A
_geom_hbond_distance_DH
_geom_hbond_distance_HA
_geom_hbond_distance_DA
_geom_hbond_angle_DHA
_geom_hbond_site_symmetry_A
O1 H1 O1' 1.01 1.97 2.897(3) 150.8 2_646
O1' H1' O2' 0.93 2.00 2.923(3) 171.4 4_455
O2 H2 O1 1.10 1.78 2.853(3) 164.1 4_445
O2' H2' O1' 1.03 2.12 2.672(3) 111.5 .

loop_
_geom_torsion_atom_site_label_1
_geom_torsion_atom_site_label_2
_geom_torsion_atom_site_label_3
_geom_torsion_atom_site_label_4
_geom_torsion_site_symmetry_1
_geom_torsion_site_symmetry_2
_geom_torsion_site_symmetry_3
_geom_torsion_site_symmetry_4
_geom_torsion
_geom_torsion_publ_flag
O1 C3 C2 C1 . . . . -176.8(2) no
O1 C3 C4 O2 . . . . -57.7(3) no
O1 C3 C4 C5 . . . . -178.0(2) no
O1 C3 C4 C15 . . . . 59.5(3) no
O2 C4 C3 C2 . . . . 66.4(3) no
O2 C4 C5 C6 . . . . 66.0(3) no
O2 C4 C5 C10 . . . . -63.5(3) no
O3 C8 C7 C6 . . . . 137.0(3) no
O3 C8 C7 C11 . . . . 6.7(4) no
O3 C8 C9 C10 . . . . -131.8(3) no
C1 C2 C3 C4 . . . . 58.0(3) no
C1 C10 C5 C4 . . . . -53.2(3) no
C1 C10 C5 C6 . . . . 175.9(2) no
C1 C10 C9 C8 . . . . -173.4(3) no
C2 C1 C10 C5 . . . . 55.2(3) no
C2 C1 C10 C9 . . . . 170.4(3) no
C2 C1 C10 C14 . . . . -71.0(3) no
C2 C3 C4 C5 . . . . -53.9(3) no
C2 C3 C4 C15 . . . . -176.4(2) no
C3 C2 C1 C10 . . . . -58.2(3) no
C3 C4 C5 C6 . . . . -178.4(2) no
C3 C4 C5 C10 . . . . 52.0(3) no
C4 C5 C6 C7 . . . . 169.8(2) no
C4 C5 C10 C9 . . . . -168.5(2) no
C4 C5 C10 C14 . . . . 71.7(3) no
C5 C6 C7 C8 . . . . 50.3(3) no
C5 C6 C7 C11 . . . . -178.0(2) no
C5 C10 C9 C8 . . . . -56.9(3) no
C7 C6 C5 C10 . . . . -58.8(3) no
C7 C8 C9 C10 . . . . 52.2(3) no
C6 C5 C4 C15 . . . . -57.3(3) no
C6 C5 C10 C9 . . . . 60.6(3) no
C6 C5 C10 C14 . . . . -59.2(3) no
C6 C7 C8 C9 . . . . -47.2(3) no
C6 C7 C11 C12 . . . . 163.0(2) no
C6 C7 C11 C13 . . . . -69.8(3) no
C8 C7 C11 C12 . . . . -67.1(3) no
C8 C7 C11 C13 . . . . 60.0(3) no
C8 C9 C10 C14 . . . . 66.2(3) no
C9 C8 C7 C11 . . . . -177.4(2) no
C10 C5 C4 C15 . . . . 173.2(2) no
O1' C3' C2' C1' . . . . -175.7(2) no
O1' C3' C4' O2' . . . . 50.1(3) no
O1' C3' C4' C5' . . . . 169.9(2) no
O1' C3' C4' C15' . . . . -68.4(3) no
O2' C4' C3' C2' . . . . -71.7(3) no
O2' C4' C5' C6' . . . . -54.8(3) no
O2' C4' C5' C10' . . . . 73.4(3) no
O3' C8' C7' C6' . . . . -143.2(3) no
O3' C8' C7' C11' . . . . -12.6(4) no
O3' C8' C9' C10' . . . . 135.3(3) no
C1' C2' C3' C4' . . . . -56.1(3) no
C1' C10' C5' C4' . . . . 50.8(3) no
C1' C10' C5' C6' . . . . 179.9(2) no
C1' C10' C9' C8' . . . . 175.9(2) no
C2' C1' C10' C5' . . . . -56.5(3) no
C2' C1' C10' C9' . . . . -172.8(2) no
C2' C1' C10' C14' . . . . 69.6(3) no
C2' C3' C4' C5' . . . . 48.0(3) no
C2' C3' C4' C15' . . . . 169.8(2) no
C3' C2' C1' C10' . . . . 60.3(3) no
C3' C4' C5' C6' . . . . -173.9(2) no
C3' C4' C5' C10' . . . . -45.8(3) no
C4' C5' C6' C7' . . . . -171.1(2) no
C4' C5' C10' C9' . . . . 168.2(2) no
C4' C5' C10' C14' . . . . -73.0(3) no
C5' C6' C7' C8' . . . . -44.9(3) no
C5' C6' C7' C11' . . . . -174.7(2) no
C5' C10' C9' C8' . . . . 57.8(3) no
C6' C5' C4' C15' . . . . 65.8(3) no
C6' C5' C10' C9' . . . . -62.7(3) no
C6' C5' C10' C14' . . . . 56.1(3) no
C6' C7' C8' C9' . . . . 41.1(3) no
C6' C7' C11' C12' . . . . 58.4(3) no
C6' C7' C11' C13' . . . . -69.3(4) no
C7' C6' C5' C10' . . . . 57.8(3) no
C7' C8' C9' C10' . . . . -48.9(3) no
C8' C7' C11' C12' . . . . -71.5(3) no
C8' C7' C11' C13' . . . . 160.8(3) no
C8' C9' C10' C14' . . . . -65.1(3) no
C9' C8' C7' C11' . . . . 171.7(3) no
C10' C5' C4' C15' . . . . -166.0(2) no
